data_7251795
loop_
_publ_author_name
'Ahmed, Azaz'
'Ahmad, Musheer'
'Thakur, Chandrakant'
'Kumar, Astakala Anil'
'Lee, Nohyun'
'Haq, Nazrul'
'Siddiqui, Kafeel Ahmad'

_publ_section_title
;
 NiS2-integrated Cd-oxalate MOF: a multifunctional platform for selective
 2,4-D amine sensing and efficient NR/EBT photodegradation
;
_journal_issue 15
_journal_name_full CrystEngComm
_journal_page_first 2333
_journal_page_last 2354
_journal_paper_doi 10.1039/D5CE01183C
_journal_volume 28
_journal_year 2026
_chemical_formula_moiety 'C2 H4 Cd O6, H2 O'
_chemical_formula_sum 'C2 H6 Cd O7'
_chemical_formula_weight 254.48
_space_group_crystal_system triclinic
_space_group_IT_number 2
_space_group_name_Hall '-P 1'
_space_group_name_H-M_alt 'P -1'
_symmetry_Int_Tables_number 2
_atom_sites_solution_primary iterative
_audit_creation_date 2022-02-05
_audit_creation_method
;
Olex2 1.2
(compiled 2018.05.29 svn.r3508 for OlexSys, GUI svn.r5506)
;
_audit_update_record
;
2025-09-02 deposited with the CCDC.	2026-03-12 downloaded from the CCDC.
;
_cell_angle_alpha 74.6832(9)
_cell_angle_beta 74.3039(11)
_cell_angle_gamma 81.0102(9)
_cell_formula_units_Z 2
_cell_length_a 6.00275(8)
_cell_length_b 6.65883(6)
_cell_length_c 8.48721(10)
_cell_measurement_reflns_used 15107
_cell_measurement_temperature 293(2)
_cell_measurement_theta_max 27.4550
_cell_measurement_theta_min 2.5540
_cell_volume 313.677(7)
_computing_cell_refinement 'CrysAlisPro 1.171.40.82a (Rigaku OD, 2020)'
_computing_data_collection 'CrysAlisPro 1.171.40.82a (Rigaku OD, 2020)'
_computing_data_reduction 'CrysAlisPro 1.171.40.82a (Rigaku OD, 2020)'
_computing_molecular_graphics 'Olex2 (Dolomanov et al., 2009)'
_computing_publication_material 'Olex2 (Dolomanov et al., 2009)'
_computing_structure_refinement 'olex2.refine (Bourhis et al., 2015)'
_computing_structure_solution 'olex2.solve (Bourhis et al., 2015)'
_diffrn_ambient_temperature 293(2)
_diffrn_detector 'Hybrid Pixel Array Detector'
_diffrn_detector_area_resol_mean 10.0000
_diffrn_detector_type HyPix3000
_diffrn_measured_fraction_theta_full 0.9657
_diffrn_measured_fraction_theta_max 0.9657
_diffrn_measurement_details
;
List of Runs (angles in degrees, time in seconds):

  # Type    Start    End  Width  t~exp~   \w     \q     \k     \f   Frames
#--------------------------------------------------------------------------
  1  \w     -4.00  77.00   0.50    0.39    --   10.70  37.00 -60.00  162
  2  \w    -10.00  79.00   0.50    0.39    --   10.70  57.00-150.00  178
  3  \w    -10.00  79.00   0.50    0.39    --   10.70  57.00 -60.00  178
  4  \w    -10.00  83.00   0.50    0.39    --   10.70  19.00 120.00  186
  5  \w    -16.00  79.00   0.50    0.39    --   10.70  77.00  90.00  190
  6  \w    -16.00  79.00   0.50    0.39    --   10.70  77.00 120.00  190
  7  \w    -32.00  57.00   0.50    0.39    --  -11.09  57.00  30.00  178
  8  \w    -32.00  57.00   0.50    0.39    --  -11.09  57.00 -90.00  178
  9  \w    -32.00  57.00   0.50    0.39    --  -11.09  57.00 -60.00  178
 10  \w    -38.00  58.00   0.50    0.39    --  -11.09  77.00 -60.00  192
 11  \w    -56.00  21.00   0.50    0.39    --   10.70 -37.00-180.00  154
 12  \w    -23.00  24.00   0.50    0.39    --  -11.09 -99.00-120.00   94
 13  \w     14.00  63.00   0.50    0.39    --   10.70-128.00-101.00   98
 14  \w    -23.00  46.00   0.50    0.39    --   10.70 -99.00 120.00  138
 15  \w     21.00  72.00   0.50    0.39    --   10.70-141.00  86.00  102
 16  \w     21.00  72.00   0.50    0.39    --   10.70-141.00 168.84  102
 17  \w     12.00  61.00   0.50    0.39    --   10.70-125.00  90.00   98
 18  \w     12.00  61.00   0.50    0.39    --   10.70-125.00 120.00   98
 19  \w    -23.00  46.00   0.50    0.39    --   10.70 -99.00  90.00  138
 20  \w    -23.00  24.00   0.50    0.39    --  -11.09 -99.00 150.00   94
 21  \w    -23.00  24.00   0.50    0.39    --  -11.09 -99.00 120.00   94
 22  \w    -23.00  24.00   0.50    0.39    --  -11.09 -99.00 -30.00   94
 23  \w     12.00  61.00   0.50    0.39    --   10.70-125.00 -60.00   98
 24  \w     12.00  61.00   0.50    0.39    --   10.70-125.00-150.00   98
 25  \w     12.00  61.00   0.50    0.39    --   10.70-125.00-180.00   98
 26  \w     12.00  61.00   0.50    0.39    --   10.70-125.00-120.00   98
 27  \w    -23.00  24.00   0.50    0.39    --  -11.09 -99.00 -60.00   94
 28  \w    -62.00   5.00   0.50    0.39    --   10.70 -19.00-180.00  134
 29  \w    -62.00   5.00   0.50    0.39    --   10.70 -19.00-120.00  134
 30  \w    -62.00   5.00   0.50    0.39    --   10.70 -19.00 -30.00  134
 31  \w    -57.00  32.00   0.50    0.39    --   10.70 -57.00  60.00  178
 32  \w    -56.00  21.00   0.50    0.39    --   10.70 -37.00 120.00  154
 33  \w    -62.00   5.00   0.50    0.39    --   10.70 -19.00 120.00  134
 34  \w    -79.00  10.00   0.50    0.39    --  -11.09 -57.00 -30.00  178
 35  \w    -62.00   5.00   0.50    0.39    --   10.70 -19.00 -60.00  134
 36  \w    -66.00  86.00   0.50    0.39    --   10.70   0.00-180.00  304
 37  \w    -69.00 -40.00   0.50    0.39    --  -11.09 136.00 -89.42   58
 38  \w    -66.00  86.00   0.50    0.39    --   10.70   0.00-150.00  304
 39  \w    -66.00  86.00   0.50    0.39    --   10.70   0.00-120.00  304
 40  \w    -66.00  86.00   0.50    0.39    --   10.70   0.00 -90.00  304
 41  \w    -77.00   4.00   0.50    0.39    --  -11.09 -37.00-120.00  162
 42  \w    -83.00   5.00   0.50    0.39    --  -11.09 -19.00 -90.00  176
 43  \w    -80.00  16.00   0.50    0.39    --  -11.09 -77.00  90.00  192
 44  \w    -83.00   5.00   0.50    0.39    --  -11.09 -19.00 150.00  176
;
_diffrn_measurement_device 'four-circle diffractometer'
_diffrn_measurement_device_type 'XtaLAB Synergy, Dualflex, HyPix3000'
_diffrn_measurement_method '\w scans'
_diffrn_orient_matrix_type 'CrysAlisPro convention (1999,Acta A55,543-557)'
_diffrn_orient_matrix_UB_11 0.0898958000
_diffrn_orient_matrix_UB_12 0.0045243000
_diffrn_orient_matrix_UB_13 0.0383220000
_diffrn_orient_matrix_UB_21 0.0774873000
_diffrn_orient_matrix_UB_22 0.0249790000
_diffrn_orient_matrix_UB_23 -0.0805119000
_diffrn_orient_matrix_UB_31 -0.0332583000
_diffrn_orient_matrix_UB_32 0.1079622000
_diffrn_orient_matrix_UB_33 -0.0043777000
_diffrn_radiation_monochromator mirror
_diffrn_radiation_probe x-ray
_diffrn_radiation_type 'Mo K\a'
_diffrn_radiation_wavelength 0.71073
_diffrn_reflns_av_R_equivalents 0.1007
_diffrn_reflns_av_unetI/netI 0.0373
_diffrn_reflns_limit_h_max 7
_diffrn_reflns_limit_h_min -7
_diffrn_reflns_limit_k_max 8
_diffrn_reflns_limit_k_min -8
_diffrn_reflns_limit_l_max 10
_diffrn_reflns_limit_l_min -10
_diffrn_reflns_number 18351
_diffrn_reflns_theta_full 27.4173
_diffrn_reflns_theta_max 27.42
_diffrn_reflns_theta_min 2.56
_diffrn_source 'micro-focus sealed X-ray tube'
_diffrn_source_type 'PhotonJet (Mo) X-ray Source'
_exptl_absorpt_coefficient_mu 3.465
_exptl_absorpt_correction_T_max 1.00000
_exptl_absorpt_correction_T_min 0.39885
_exptl_absorpt_correction_type multi-scan
_exptl_absorpt_process_details
;
CrysAlisPro 1.171.40.82a (Rigaku Oxford Diffraction, 2020)
Empirical absorption correction using spherical harmonics,
implemented in SCALE3 ABSPACK scaling algorithm.
;
_exptl_crystal_colour colourless
_exptl_crystal_colour_primary colourless
_exptl_crystal_density_diffrn 2.6941
_exptl_crystal_description block
_exptl_crystal_F_000 242.5648
_exptl_crystal_size_max 0.47
_exptl_crystal_size_mid 0.29
_exptl_crystal_size_min 0.17
_refine_diff_density_max 0.9853
_refine_diff_density_min -0.8557
_refine_diff_density_rms 0.1616
_refine_ls_d_res_high 0.7717
_refine_ls_d_res_low 7.9452
_refine_ls_extinction_expression Fc^*^=kFc[1+0.001xFc^2^\l^3^/sin(2\q)]^-1/4^
_refine_ls_goodness_of_fit_ref 1.0715
_refine_ls_hydrogen_treatment constr
_refine_ls_matrix_type full
_refine_ls_number_constraints 9
_refine_ls_number_parameters 97
_refine_ls_number_reflns 1380
_refine_ls_number_restraints 0
_refine_ls_restrained_S_all 1.0715
_refine_ls_R_factor_all 0.0280
_refine_ls_R_factor_gt 0.0268
_refine_ls_shift/su_max 0.0007
_refine_ls_shift/su_mean 0.0001
_refine_ls_structure_factor_coef Fsqd
_refine_ls_weighting_details 'w=1/[\s^2^(Fo^2^)+(0.0406P)^2^+0.6345P] where P=(Fo^2^+2Fc^2^)/3'
_refine_ls_weighting_scheme calc
_refine_ls_wR_factor_gt 0.0707
_refine_ls_wR_factor_ref 0.0745
_reflns_Friedel_coverage 0.0
_reflns_limit_h_max 7
_reflns_limit_h_min -7
_reflns_limit_k_max 8
_reflns_limit_k_min -8
_reflns_limit_l_max 10
_reflns_limit_l_min 0
_reflns_number_gt 1331
_reflns_number_total 1380
_reflns_threshold_expression I>=2u(I)
_cod_data_source_file d5ce01183c2.cif
_cod_data_source_block PD-83
_cod_depositor_comments 'Adding full bibliography for 7251795.cif.'
_cod_original_cell_volume 313.678(6)
_cod_database_code 7251795
_chemical_oxdiff_formula 'C4 Cd2 O14 '
_diffrn_oxdiff_digest_frames
;
01ee797e03e9be2bb97ccf6d949ae3835a06760ec12
;
_reflns_odcompleteness_completeness 100.00
_reflns_odcompleteness_iscentric 1
_reflns_odcompleteness_theta 26.32
_olex2_refinement_description
;
1. Fixed Uiso
 At 1.5 times of:
  All O(H,H) groups
2.a Free rotating group:
 O7(H7a,H7b)
2.b Rotating group:
 O6(H6a,H6b), O5(H5a,H5b)
;
_olex2_submission_special_instructions 'No special instructions were received'
_oxdiff_exptl_absorpt_empirical_details
;
Empirical correction (ABSPACK) includes:
- Absorption correction using spherical harmonics
- Frame scaling
;
_oxdiff_exptl_absorpt_empirical_full_max 1.681
_oxdiff_exptl_absorpt_empirical_full_min 0.665

loop_
_space_group_symop_id
_space_group_symop_operation_xyz
1 x,y,z
2 -x,-y,-z

loop_
_atom_site_label
_atom_site_type_symbol
_atom_site_fract_x
_atom_site_fract_y
_atom_site_fract_z
_atom_site_U_iso_or_equiv
_atom_site_adp_type
_atom_site_occupancy
_atom_site_refinement_flags_posn
Cd1 Cd 0.45058(4) 0.18832(4) 0.79361(3) 0.01606(17) Uani 1.000000 .
O2 O 0.6208(5) -0.2490(4) 0.4753(3) 0.0218(6) Uani 1.000000 .
O4 O 1.0417(5) 0.2195(5) 0.8341(3) 0.0245(6) Uani 1.000000 .
O3 O 0.7219(4) 0.0555(4) 0.9631(3) 0.0199(6) Uani 1.000000 .
O1 O 0.5846(5) -0.1054(5) 0.6903(3) 0.0238(7) Uani 1.000000 .
O6 O 0.7733(5) 0.3586(5) 0.6152(4) 0.0262(6) Uani 1.000000 .
H6a H 0.735(2) 0.4893(8) 0.589(4) 0.0392(10) Uiso 1.000000 GR
H6b H 0.809(4) 0.322(5) 0.5221(19) 0.0392(10) Uiso 1.000000 GR
O5 O 0.3481(6) 0.4895(6) 0.8878(5) 0.0370(8) Uani 1.000000 .
H5a H 0.296(8) 0.4594(6) 0.9940(8) 0.0556(12) Uiso 1.000000 GR
H5b H 0.234(5) 0.557(4) 0.850(5) 0.0556(12) Uiso 1.000000 GR
O7 O 0.0625(6) 0.7544(8) 0.7059(5) 0.0491(9) Uani 1.000000 .
H7a H -0.0840(14) 0.779(12) 0.720(7) 0.0736(14) Uiso 1.000000 G
H7b H 0.115(9) 0.790(11) 0.5999(12) 0.0736(14) Uiso 1.000000 G
C1 C 0.5596(6) -0.1022(6) 0.5473(4) 0.0164(7) Uani 1.000000 .
C2 C 0.9322(6) 0.0796(6) 0.9415(4) 0.0171(7) Uani 1.000000 .

loop_
_atom_site_aniso_label
_atom_site_aniso_U_11
_atom_site_aniso_U_22
_atom_site_aniso_U_33
_atom_site_aniso_U_12
_atom_site_aniso_U_13
_atom_site_aniso_U_23
Cd1 0.0161(2) 0.0168(2) 0.0150(2) -0.00120(13) -0.00612(11) -0.00103(13)
O2 0.0315(14) 0.0165(14) 0.0189(12) 0.0028(12) -0.0114(11) -0.0041(11)
O4 0.0185(13) 0.0260(16) 0.0250(13) -0.0056(12) -0.0097(11) 0.0072(12)
O3 0.0154(11) 0.0233(16) 0.0191(12) -0.0031(11) -0.0080(10) 0.0028(11)
O1 0.0328(15) 0.0237(17) 0.0169(12) 0.0031(13) -0.0138(11) -0.0031(12)
O6 0.0263(14) 0.0202(16) 0.0304(14) -0.0045(12) -0.0110(12) 0.0024(12)
O5 0.0395(19) 0.034(2) 0.0440(19) 0.0042(16) -0.0172(15) -0.0165(17)
O7 0.036(2) 0.057(2) 0.056(2) 0.0084(18) -0.0188(18) -0.017(2)
C1 0.0145(15) 0.016(2) 0.0171(16) -0.0030(14) -0.0052(13) 0.0010(14)
C2 0.0154(16) 0.021(2) 0.0143(15) -0.0004(15) -0.0043(13) -0.0027(15)

loop_
_atom_type_symbol
_atom_type_scat_dispersion_real
_atom_type_scat_dispersion_imag
_atom_type_scat_Cromer_Mann_a1
_atom_type_scat_Cromer_Mann_a2
_atom_type_scat_Cromer_Mann_a3
_atom_type_scat_Cromer_Mann_a4
_atom_type_scat_Cromer_Mann_b1
_atom_type_scat_Cromer_Mann_b2
_atom_type_scat_Cromer_Mann_b3
_atom_type_scat_Cromer_Mann_b4
_atom_type_scat_Cromer_Mann_c
_atom_type_scat_source
_atom_type_scat_dispersion_source
H 0.00000 0.00000 0.49300 0.32291 0.14019 0.04081 10.51090 26.12570 3.14236 57.79970 0.0030380000826 'International Tables Volume C Table 6.1.1.4 (pp. 500-502)' 'Henke, Gullikson and Davis, At. Data and Nucl. Data Tables, 1993, 54, 2'
C 0.00347 0.00161 2.31000 1.02000 1.58860 0.86500 20.84390 10.20750 0.56870 51.65120 0.215599998832 'International Tables Volume C Table 6.1.1.4 (pp. 500-502)' 'Henke, Gullikson and Davis, At. Data and Nucl. Data Tables, 1993, 54, 2'
O 0.01158 0.00611 3.04850 2.28680 1.54630 0.86700 13.27710 5.70110 0.32390 32.90890 0.250800013542 'International Tables Volume C Table 6.1.1.4 (pp. 500-502)' 'Henke, Gullikson and Davis, At. Data and Nucl. Data Tables, 1993, 54, 2'
Cd -0.80532 1.22853 19.22140 17.64440 4.46100 1.60290 0.59460 6.90890 24.70080 87.48250 5.06939983368 'International Tables Volume C Table 6.1.1.4 (pp. 500-502)' 'Henke, Gullikson and Davis, At. Data and Nucl. Data Tables, 1993, 54, 2'

loop_
_geom_angle_atom_site_label_1
_geom_angle_atom_site_label_2
_geom_angle_atom_site_label_3
_geom_angle
_geom_angle_site_symmetry_1
_geom_angle_site_symmetry_3
_geom_angle_publ_flag
O4 Cd1 O2 73.66(9) 1_455 2_656 ?
O3 Cd1 O2 146.41(9) . 2_656 ?
O3 Cd1 O2 126.21(10) 2_657 2_656 ?
O3 Cd1 O4 69.02(9) 2_657 1_455 ?
O3 Cd1 O4 136.76(9) . 1_455 ?
O1 Cd1 O2 71.25(9) . 2_656 ?
O1 Cd1 O4 105.74(11) . 1_455 ?
O1 Cd1 O3 83.12(10) . 2_657 ?
O1 Cd1 O3 84.13(10) . . ?
O6 Cd1 O2 76.78(10) . 2_656 ?
O6 Cd1 O4 139.08(10) . 1_455 ?
O6 Cd1 O3 151.51(9) . 2_657 ?
O6 Cd1 O3 81.08(9) . . ?
O6 Cd1 O1 90.54(11) . . ?
O5 Cd1 O2 109.07(11) . 2_656 ?
O5 Cd1 O4 78.82(12) . 1_455 ?
O5 Cd1 O3 100.17(12) . 2_657 ?
O5 Cd1 O3 93.61(11) . . ?
O5 Cd1 O1 175.18(10) . . ?
O5 Cd1 O6 84.90(12) . . ?
C1 O2 Cd1 116.4(2) . 2_656 ?
C2 O4 Cd1 117.7(2) . 1_655 ?
C2 O3 Cd1 117.5(2) . 2_657 ?
C2 O3 Cd1 132.9(2) . . ?
C1 O1 Cd1 117.8(3) . . ?
H6a O6 Cd1 109.2 . . ?
H6b O6 Cd1 109.4 . . ?
H6b O6 H6a 104.5 . . ?
H5a O5 Cd1 109.5 . . ?
H5b O5 Cd1 109.3 . . ?
H5b O5 H5a 104.5 . . ?
H7b O7 H7a 104.5 . . ?
O1 C1 O2 125.4(3) . . ?
C1 C1 O2 117.2(4) 2_656 . ?
C1 C1 O1 117.4(4) 2_656 . ?
O3 C2 O4 126.0(3) . . ?
C2 C2 O4 117.0(4) 2_757 . ?
C2 C2 O3 117.0(4) 2_757 . ?

loop_
_geom_bond_atom_site_label_1
_geom_bond_atom_site_label_2
_geom_bond_distance
_geom_bond_site_symmetry_2
_geom_bond_publ_flag
Cd1 O2 2.354(2) 2_656 ?
Cd1 O4 2.368(3) 1_455 ?
Cd1 O3 2.377(2) . ?
Cd1 O3 2.360(3) 2_657 ?
Cd1 O1 2.296(3) . ?
Cd1 O6 2.350(3) . ?
Cd1 O5 2.288(4) . ?
O2 C1 1.243(5) . ?
O4 C2 1.245(5) . ?
O3 C2 1.255(4) . ?
O1 C1 1.257(4) . ?
O6 H6a 0.8499 . ?
O6 H6b 0.8498 . ?
O5 H5a 0.8498 . ?
O5 H5b 0.8498 . ?
O7 H7a 0.8498 . ?
O7 H7b 0.8498 . ?
C1 C1 1.562(7) 2_656 ?
C2 C2 1.544(7) 2_757 ?
